data_4123955
loop_
_publ_author_name
'Kirtley, S.W.'
'Olsen, J.P.'
'Bau, R.'

_publ_section_title
;
 Location of the hydrogen atoms in H3 Mn3 (C O)12. A crystal structure
 determination
;
_journal_name_full 'Journal of the American Chemical Society'
_journal_page_first 4532
_journal_page_last 4536
_journal_volume 95
_journal_year 1973
_chemical_formula_sum 'C12 H3 Mn3 O12'
_chemical_name_systematic 'H3 Mn3 (C O)12'
_space_group_IT_number 2
_symmetry_space_group_name_Hall '-P 1'
_symmetry_space_group_name_H-M 'P -1'
_cell_angle_alpha 105.22
_cell_angle_beta 118.5
_cell_angle_gamma 96.95
_cell_formula_units_Z 2
_cell_length_a 8.215
_cell_length_b 14.864
_cell_length_c 8.99
_cell_volume 890.762
_citation_journal_id_ASTM JACSAT
_cod_data_source_file Kirtley_JACSAT_1973_1488.cif
_cod_data_source_block C12H3Mn3O12
_cod_original_cell_volume 890.7625
_cod_database_code 4123955

loop_
_symmetry_equiv_pos_as_xyz
x,y,z
-x,-y,-z

loop_
_atom_site_label
_atom_site_type_symbol
_atom_site_fract_x
_atom_site_fract_y
_atom_site_fract_z
_atom_site_occupancy
_atom_site_U_iso_or_equiv
C5 C+2 0.1817 0.3813 -0.1506 1 0.0
O8 O-2 -0.165 0.2537 -0.5945 1 0.0
C2 C+2 0.2726 0.2709 0.3885 1 0.0
C11 C+2 0.0162 0.0552 -0.1563 1 0.0
C10 C+2 0.2324 0.0807 -0.2806 1 0.0
O7 O-2 -0.3736 0.1228 -0.343 1 0.0
Mn2 Mn-1 -0.0291 0.2845 -0.2151 1 0.0
H3 H+1 0.248 0.197 0.119 1 0.0
C8 C+2 -0.108 0.2633 -0.4438 1 0.0
O9 O-2 0.5747 0.3038 0.0076 1 0.0
C1 C+2 0.3813 0.3856 0.2647 1 0.0
O3 O-2 -0.1946 0.1379 0.0595 1 0.0
C12 C+2 0.3875 0.0988 0.065 1 0.0
O2 O-2 0.3467 0.2557 0.5259 1 0.0
H2 H+1 0.091 0.197 -0.259 1 0.0
O12 O-2 0.4883 0.0664 0.1637 1 0.0
O4 O-2 0.0209 0.4447 0.3354 1 0.0
C7 C+2 -0.2408 0.1832 -0.2911 1 0.0
O1 O-2 0.5217 0.4424 0.3195 1 0.0
C6 C+2 -0.1589 0.372 -0.2073 1 0.0
O6 O-2 -0.2386 0.4296 -0.1973 1 0.0
C9 C+2 0.4453 0.2495 -0.0229 1 0.0
C3 C+2 -0.0628 0.1957 0.1011 1 0.0
Mn1 Mn-1 0.1582 0.2933 0.1856 1 0.0
Mn3 Mn-1 0.231 0.1527 -0.0847 1 0.0
O5 O-2 0.3051 0.4404 -0.1226 1 0.0
H1 H+1 0.063 0.319 0.005 1 0.0
C4 C+2 0.0739 0.3873 0.278 1 0.0
O10 O-2 0.2303 0.0317 -0.4036 1 0.0
O11 O-2 -0.1105 -0.008 -0.2022 1 0.0
